data_2101808
loop_
_publ_author_name
'Helliwell, M.'
'Deacon, A.'
'Moon, K. J.'
'Powell, A. K.'
'Cook, M. J.'

_publ_section_title
;
 Two Crystal Structures Towards the Discotic Columnar Mesophase of
 (1,4,8,11,15,18,22,25-Octahexylphthalocyaninato)nickel
;
_journal_issue 2
_journal_name_full 'Acta Crystallographica Section B'
_journal_page_first 231
_journal_page_last 240
_journal_paper_doi 10.1107/S0108768196013043
_journal_volume 53
_journal_year 1997
_chemical_formula_sum 'C80 H112 N8 Ni'
_chemical_formula_weight 1244.52
_chemical_name_systematic
;
 ?
;
_space_group_IT_number 14
_symmetry_cell_setting monoclinic
_symmetry_space_group_name_Hall '-P 2yn'
_symmetry_space_group_name_H-M 'P 1 21/n 1'
_audit_creation_method SHELXL
_cell_angle_alpha 90.00
_cell_angle_beta 115.185(10)
_cell_angle_gamma 90.00
_cell_formula_units_Z 8
_cell_length_a 22.3470(13)
_cell_length_b 37.2460(13)
_cell_length_c 18.834(3)
_cell_measurement_reflns_used 'All data'
_cell_measurement_temperature 103(2)
_cell_measurement_theta_max 30.60
_cell_measurement_theta_min 1.15
_cell_volume 14186(3)
_computing_cell_refinement ' DENZO and SCALEPACK (Otwinowski, 1988)'
_computing_data_reduction ' DENZO and SCALEPACK (Otwinowski, 1988)'
_computing_publication_material ' SHELXL93 (Sheldrick, 1993) and TEXSAN (MSC, 1989)'
_computing_structure_refinement 'SHELXL-93 (Sheldrick, 1993)'
_computing_structure_solution 'SHELXS-86 (Sheldrick, 1985)'
_diffrn_ambient_temperature 103(2)
_diffrn_measurement_device 'Station F2 at CHESS'
_diffrn_measurement_method '\f oscillation'
_diffrn_radiation_type Synchrotron
_diffrn_radiation_wavelength 0.504
_diffrn_reflns_av_R_equivalents 0.055
_diffrn_reflns_av_sigmaI/netI 0.0846
_diffrn_reflns_limit_h_max 29
_diffrn_reflns_limit_h_min -21
_diffrn_reflns_limit_k_max 0
_diffrn_reflns_limit_k_min -52
_diffrn_reflns_limit_l_max 26
_diffrn_reflns_limit_l_min -21
_diffrn_reflns_number 85873
_diffrn_reflns_theta_max 30.60
_diffrn_reflns_theta_min 1.15
_exptl_absorpt_coefficient_mu 0.322
_exptl_absorpt_correction_type none
_exptl_crystal_colour green
_exptl_crystal_density_diffrn 1.165
_exptl_crystal_description needle
_exptl_crystal_F_000 5408
_exptl_crystal_size_max 0.50
_exptl_crystal_size_mid 0.03
_exptl_crystal_size_min 0.01
_refine_diff_density_max 0.723
_refine_diff_density_min -0.958
_refine_ls_extinction_method none
_refine_ls_goodness_of_fit_all 1.103
_refine_ls_goodness_of_fit_obs 1.116
_refine_ls_hydrogen_treatment noref
_refine_ls_matrix_type fullcycle
_refine_ls_number_parameters 1685
_refine_ls_number_reflns 16769
_refine_ls_number_restraints 0
_refine_ls_restrained_S_all 1.152
_refine_ls_restrained_S_obs 1.116
_refine_ls_R_factor_all 0.1237
_refine_ls_R_factor_obs 0.0687
_refine_ls_shift/esd_max 0.29
_refine_ls_shift/esd_mean 0.036
_refine_ls_structure_factor_coef Fsqd
_refine_ls_weighting_details 'w=1/[\s^2^(Fo^2^)+(0.0690P)^2^+15.7879P] where P=(Fo^2^+2Fc^2^)/3'
_refine_ls_weighting_scheme calc
_refine_ls_wR_factor_all 0.2117
_refine_ls_wR_factor_obs 0.1599
_reflns_number_observed 16769
_reflns_number_total 26811
_reflns_observed_criterion >2sigma(I)
_cod_data_source_file an0534.cif
_cod_data_source_block pcbn
_cod_depositor_comments
;
The following automatic conversions were performed:

'_refine_ls_weighting_scheme' value 'calc
w=1/[\s^2^(Fo^2^)+(0.0690P)^2^+15.7879P] where P=(Fo^2^+2Fc^2^)/3'
was changed to 'calc'. New tag '_refine_ls_weighting_details' was
created. The value of the new tag was set to
'w=1/[\s^2^(Fo^2^)+(0.0690P)^2^+15.7879P] where P=(Fo^2^+2Fc^2^)/3'.

Automatic conversion script
Id: cif_fix_values 3143 2015-03-26 13:38:13Z robertas 
;
_cod_original_cell_volume 14186.(3)
_cod_database_code 2101808

loop_
_symmetry_equiv_pos_as_xyz
'x, y, z'
'-x+1/2, y+1/2, -z+1/2'
'-x, -y, -z'
'x-1/2, -y-1/2, z-1/2'

loop_
_atom_site_aniso_label
_atom_site_aniso_U_11
_atom_site_aniso_U_22
_atom_site_aniso_U_33
_atom_site_aniso_U_12
_atom_site_aniso_U_13
_atom_site_aniso_U_23
Ni1 0.0241(3) 0.0239(2) 0.0260(2) -0.0021(2) 0.0124(2) -0.0009(2)
N1 0.029(2) 0.0255(13) 0.024(2) -0.0035(12) 0.0125(14) -0.0007(11)
N2 0.027(2) 0.0268(13) 0.0228(15) -0.0024(11) 0.0142(14) -0.0008(11)
N3 0.023(2) 0.0301(14) 0.028(2) 0.0010(12) 0.0121(14) 0.0000(11)
N4 0.027(2) 0.0265(13) 0.026(2) -0.0032(11) 0.0151(14) -0.0016(11)
N1A 0.022(2) 0.0301(14) 0.023(2) -0.0022(12) 0.0070(14) -0.0013(11)
N2A 0.022(2) 0.0240(13) 0.028(2) -0.0039(11) 0.0106(14) -0.0032(11)
N3A 0.025(2) 0.0292(14) 0.025(2) -0.0029(12) 0.0098(14) 0.0000(11)
N4A 0.025(2) 0.0272(13) 0.0242(15) -0.0027(11) 0.0120(14) 0.0005(11)
C1 0.026(2) 0.030(2) 0.024(2) 0.0006(14) 0.014(2) -0.0002(13)
C2 0.022(2) 0.028(2) 0.022(2) -0.0031(13) 0.007(2) -0.0028(13)
C3 0.025(2) 0.031(2) 0.026(2) -0.0006(14) 0.015(2) -0.0011(13)
C4 0.026(2) 0.036(2) 0.025(2) -0.0007(15) 0.013(2) -0.0008(14)
C5 0.018(2) 0.034(2) 0.029(2) -0.0042(14) 0.009(2) -0.0019(14)
C6 0.030(2) 0.029(2) 0.025(2) -0.0054(14) 0.013(2) -0.0022(13)
C7 0.027(2) 0.028(2) 0.024(2) -0.0034(14) 0.011(2) -0.0012(13)
C8 0.023(2) 0.030(2) 0.022(2) -0.0021(14) 0.010(2) -0.0012(13)
C9 0.023(2) 0.0257(15) 0.020(2) -0.0041(13) 0.006(2) -0.0030(12)
C10 0.021(2) 0.028(2) 0.028(2) 0.0006(13) 0.008(2) -0.0015(13)
C11 0.026(2) 0.030(2) 0.025(2) -0.0034(14) 0.008(2) -0.0021(13)
C12 0.038(2) 0.025(2) 0.039(2) -0.0034(15) 0.017(2) -0.0054(14)
C13 0.036(2) 0.028(2) 0.039(2) 0.0030(15) 0.020(2) -0.0023(15)
C14 0.028(2) 0.029(2) 0.028(2) 0.0001(14) 0.011(2) -0.0011(13)
C15 0.027(2) 0.0239(15) 0.022(2) 0.0003(13) 0.009(2) -0.0010(12)
C16 0.032(2) 0.027(2) 0.022(2) 0.0009(14) 0.017(2) 0.0016(12)
C1A 0.023(2) 0.030(2) 0.026(2) -0.0009(14) 0.014(2) 0.0000(13)
C2A 0.028(2) 0.029(2) 0.021(2) -0.0022(14) 0.012(2) -0.0016(12)
C3A 0.028(2) 0.034(2) 0.026(2) -0.0052(15) 0.014(2) -0.0042(14)
C4A 0.026(2) 0.038(2) 0.028(2) -0.001(2) 0.014(2) -0.0012(14)
C5A 0.023(2) 0.037(2) 0.025(2) -0.0083(15) 0.011(2) -0.0020(14)
C6A 0.033(2) 0.034(2) 0.026(2) -0.004(2) 0.015(2) 0.0002(14)
C7A 0.024(2) 0.029(2) 0.023(2) -0.0033(14) 0.009(2) -0.0029(13)
C8A 0.028(2) 0.031(2) 0.022(2) -0.0044(14) 0.013(2) 0.0002(13)
C9A 0.032(2) 0.0232(15) 0.027(2) -0.0035(14) 0.015(2) 0.0002(13)
C10A 0.028(2) 0.029(2) 0.023(2) 0.0001(14) 0.012(2) 0.0024(13)
C11A 0.031(2) 0.030(2) 0.029(2) -0.0036(15) 0.011(2) 0.0030(14)
C12A 0.036(2) 0.027(2) 0.038(2) -0.006(2) 0.014(2) -0.0004(15)
C13A 0.035(2) 0.026(2) 0.035(2) 0.0020(15) 0.016(2) 0.0000(14)
C14A 0.026(2) 0.027(2) 0.024(2) 0.0001(14) 0.006(2) -0.0013(13)
C15A 0.033(2) 0.027(2) 0.023(2) -0.0022(14) 0.014(2) -0.0012(13)
C16A 0.025(2) 0.028(2) 0.027(2) -0.0006(13) 0.015(2) 0.0000(13)
C17 0.026(2) 0.031(2) 0.029(2) -0.0037(14) 0.012(2) -0.0030(14)
C18 0.029(2) 0.033(2) 0.031(2) 0.0021(15) 0.016(2) -0.0007(14)
C19 0.033(2) 0.036(2) 0.034(2) 0.001(2) 0.015(2) 0.003(2)
C20 0.056(3) 0.047(2) 0.082(4) 0.018(2) 0.047(3) 0.024(2)
C21 0.088(4) 0.063(3) 0.136(6) 0.044(3) 0.085(4) 0.057(4)
C22 0.163(8) 0.071(4) 0.163(8) 0.048(5) 0.103(7) 0.031(5)
C23 0.024(2) 0.030(2) 0.034(2) -0.0043(14) 0.013(2) -0.0013(14)
C24 0.033(2) 0.031(2) 0.043(2) -0.006(2) 0.016(2) 0.001(2)
C25 0.043(3) 0.037(2) 0.046(3) -0.006(2) 0.025(2) 0.006(2)
C26 0.046(3) 0.082(4) 0.045(3) -0.025(3) 0.022(3) -0.005(2)
C27 0.096(5) 0.064(3) 0.062(3) -0.017(3) 0.045(4) -0.001(3)
C28 0.084(5) 0.147(6) 0.040(3) -0.039(4) 0.003(3) 0.017(4)
C29 0.028(2) 0.029(2) 0.044(2) -0.0033(15) 0.015(2) -0.005(2)
C30 0.032(2) 0.031(2) 0.042(2) -0.004(2) 0.018(2) -0.005(2)
C31 0.048(3) 0.027(2) 0.050(3) -0.007(2) 0.026(2) 0.002(2)
C32 0.047(3) 0.070(3) 0.055(3) -0.016(2) 0.021(3) 0.017(2)
C33B 0.034(4) 0.032(3) 0.060(5) 0.008(3) 0.026(4) 0.018(3)
C34B 0.041(4) 0.034(3) 0.061(5) 0.004(3) 0.029(4) 0.009(3)
C34C 0.070(11) 0.050(8) 0.083(12) 0.016(7) 0.038(9) 0.028(8)
C35 0.030(2) 0.029(2) 0.030(2) 0.0023(14) 0.015(2) -0.0017(13)
C36 0.032(2) 0.032(2) 0.040(2) -0.002(2) 0.022(2) -0.0046(15)
C37 0.044(3) 0.029(2) 0.039(2) -0.003(2) 0.026(2) -0.0037(15)
C38 0.042(3) 0.033(2) 0.049(3) -0.004(2) 0.031(2) -0.004(2)
C39 0.051(3) 0.052(3) 0.067(3) -0.015(2) 0.041(3) -0.018(2)
C40 0.053(3) 0.082(4) 0.084(4) -0.009(3) 0.050(3) -0.024(3)
C17A 0.028(2) 0.034(2) 0.029(2) -0.0031(15) 0.013(2) -0.0061(14)
C18A 0.028(2) 0.041(2) 0.031(2) -0.001(2) 0.015(2) -0.001(2)
C19A 0.030(2) 0.039(2) 0.040(2) 0.004(2) 0.017(2) 0.006(2)
C20A 0.045(3) 0.052(3) 0.105(4) 0.016(2) 0.046(3) 0.027(3)
C21A 0.061(4) 0.074(4) 0.125(5) 0.044(3) 0.065(4) 0.047(4)
C22A 0.095(5) 0.075(4) 0.094(5) 0.027(4) 0.039(4) 0.001(3)
C23A 0.020(2) 0.033(2) 0.036(2) -0.0040(14) 0.005(2) 0.0019(15)
C24A 0.029(2) 0.036(2) 0.048(3) -0.007(2) 0.014(2) 0.006(2)
C25A 0.049(3) 0.053(2) 0.043(3) -0.013(2) 0.022(2) 0.009(2)
C26A 0.068(4) 0.074(3) 0.051(3) -0.015(3) 0.025(3) 0.012(3)
C27A 0.059(4) 0.092(4) 0.058(4) 0.004(3) 0.017(3) 0.014(3)
C28A 0.063(4) 0.151(7) 0.068(4) 0.012(4) 0.010(4) 0.038(4)
C29A 0.039(3) 0.029(2) 0.041(2) -0.004(2) 0.020(2) -0.0002(15)
C30A 0.037(3) 0.033(2) 0.040(2) -0.009(2) 0.020(2) -0.002(2)
C31A 0.034(2) 0.036(2) 0.039(2) -0.006(2) 0.011(2) 0.006(2)
C32A 0.067(3) 0.039(2) 0.041(2) -0.014(2) 0.023(2) -0.001(2)
C33A 0.061(3) 0.045(2) 0.046(3) -0.010(2) 0.013(3) 0.015(2)
C34A 0.113(5) 0.044(3) 0.052(3) -0.022(3) 0.019(3) 0.008(2)
C35A 0.039(2) 0.024(2) 0.033(2) 0.0036(14) 0.019(2) -0.0008(13)
C36A 0.039(2) 0.027(2) 0.041(2) -0.001(2) 0.021(2) -0.0034(15)
C37A 0.038(2) 0.026(2) 0.037(2) -0.0012(15) 0.020(2) -0.0022(14)
C38A 0.037(3) 0.027(2) 0.054(3) -0.001(2) 0.025(2) 0.000(2)
C39A 0.043(3) 0.047(2) 0.059(3) -0.006(2) 0.035(2) -0.001(2)
C40A 0.048(3) 0.079(4) 0.084(4) 0.004(3) 0.045(3) 0.007(3)
Ni2 0.0247(3) 0.0197(2) 0.0261(2) -0.0006(2) 0.0122(2) 0.0004(2)
N5 0.024(2) 0.0250(13) 0.034(2) -0.0001(12) 0.0062(15) 0.0007(12)
N6 0.024(2) 0.0223(12) 0.029(2) 0.0002(11) 0.0120(14) 0.0007(11)
N7 0.024(2) 0.0263(13) 0.0223(15) -0.0015(11) 0.0088(14) 0.0022(11)
N8 0.031(2) 0.0224(12) 0.024(2) -0.0007(11) 0.0149(14) 0.0023(10)
N6A 0.025(2) 0.0222(12) 0.029(2) 0.0001(11) 0.0116(14) -0.0008(11)
N7A 0.023(2) 0.0247(13) 0.0234(15) 0.0016(11) 0.0091(14) 0.0012(11)
N8A 0.033(2) 0.0221(12) 0.027(2) -0.0006(11) 0.0186(15) 0.0005(11)
N9 0.029(2) 0.0219(12) 0.0238(14) -0.0006(12) 0.0140(14) 0.0015(11)
C41 0.030(2) 0.0244(15) 0.027(2) -0.0033(14) 0.010(2) 0.0005(13)
C42 0.028(2) 0.028(2) 0.023(2) -0.0060(14) 0.006(2) 0.0018(13)
C43 0.040(3) 0.027(2) 0.035(2) -0.006(2) 0.012(2) 0.0021(14)
C44 0.056(3) 0.028(2) 0.053(3) -0.010(2) 0.026(2) 0.009(2)
C45 0.036(2) 0.042(2) 0.037(2) -0.017(2) 0.016(2) 0.002(2)
C46 0.029(2) 0.033(2) 0.030(2) -0.008(2) 0.011(2) -0.0005(14)
C47 0.029(2) 0.025(2) 0.025(2) -0.0046(14) 0.007(2) 0.0020(13)
C48 0.030(2) 0.0238(15) 0.020(2) -0.0030(13) 0.009(2) 0.0001(12)
C49 0.020(2) 0.0268(15) 0.023(2) 0.0006(13) 0.010(2) 0.0003(12)
C50 0.023(2) 0.0253(15) 0.026(2) 0.0018(13) 0.013(2) 0.0017(12)
C51 0.025(2) 0.028(2) 0.022(2) -0.0026(13) 0.011(2) -0.0016(12)
C52 0.026(2) 0.034(2) 0.029(2) 0.0036(15) 0.014(2) 0.0003(14)
C53 0.030(2) 0.025(2) 0.032(2) 0.0045(14) 0.013(2) -0.0001(13)
C54 0.030(2) 0.0228(15) 0.027(2) 0.0005(13) 0.011(2) -0.0004(12)
C55 0.026(2) 0.0239(14) 0.026(2) -0.0001(13) 0.015(2) -0.0025(12)
C56 0.027(2) 0.0219(14) 0.020(2) 0.0037(13) 0.010(2) 0.0024(11)
C41A 0.024(2) 0.0233(15) 0.029(2) 0.0020(13) 0.006(2) -0.0017(13)
C42A 0.025(2) 0.028(2) 0.042(2) 0.0026(14) 0.009(2) -0.0067(15)
C43A 0.041(3) 0.029(2) 0.075(3) 0.000(2) 0.023(3) -0.013(2)
C44A 0.039(3) 0.032(2) 0.067(3) 0.006(2) 0.020(2) -0.013(2)
C45A 0.027(2) 0.040(2) 0.038(2) 0.011(2) 0.009(2) -0.005(2)
C46A 0.029(2) 0.032(2) 0.029(2) 0.0071(15) 0.011(2) -0.0025(14)
C47A 0.032(2) 0.027(2) 0.029(2) 0.0015(14) 0.014(2) -0.0022(13)
C48A 0.034(2) 0.025(2) 0.025(2) 0.0028(14) 0.013(2) 0.0002(13)
C49A 0.020(2) 0.028(2) 0.021(2) -0.0019(13) 0.008(2) 0.0019(12)
C50A 0.022(2) 0.0254(15) 0.022(2) -0.0009(13) 0.010(2) 0.0010(12)
C51A 0.028(2) 0.031(2) 0.026(2) 0.0004(14) 0.017(2) 0.0027(13)
C52A 0.024(2) 0.033(2) 0.031(2) -0.0051(14) 0.013(2) 0.0008(14)
C53A 0.023(2) 0.028(2) 0.031(2) -0.0078(14) 0.008(2) -0.0005(14)
C54A 0.025(2) 0.026(2) 0.027(2) -0.0013(13) 0.011(2) 0.0028(13)
C55A 0.034(2) 0.0251(15) 0.027(2) -0.0008(14) 0.019(2) 0.0018(13)
C56A 0.019(2) 0.0231(14) 0.019(2) -0.0004(12) 0.006(2) 0.0017(11)
C57 0.057(3) 0.027(2) 0.055(3) 0.001(2) 0.019(2) 0.008(2)
C58 0.048(3) 0.056(3) 0.067(3) -0.007(2) 0.012(3) 0.016(2)
C59 0.092(5) 0.041(3) 0.089(4) 0.004(3) 0.016(4) 0.018(3)
C60B 0.029(5) 0.033(4) 0.058(6) 0.000(4) -0.001(5) 0.023(4)
C61B 0.063(8) 0.019(4) 0.098(10) -0.001(4) -0.003(7) 0.010(5)
C62B 0.31(3) 0.076(12) 0.29(3) 0.073(15) 0.26(3) 0.037(15)
C60C 0.072(9) 0.055(7) 0.123(12) -0.002(6) 0.044(9) -0.043(7)
C61C 0.111(11) 0.040(6) 0.059(7) 0.000(6) 0.061(8) -0.003(5)
C62C 0.053(7) 0.041(5) 0.073(7) -0.003(4) 0.011(6) 0.010(5)
C63 0.031(2) 0.044(2) 0.030(2) -0.010(2) 0.015(2) 0.004(2)
C64 0.029(2) 0.041(2) 0.030(2) -0.006(2) 0.014(2) -0.001(2)
C65 0.035(3) 0.047(2) 0.034(2) -0.009(2) 0.018(2) -0.001(2)
C66 0.042(3) 0.050(2) 0.037(2) -0.015(2) 0.019(2) -0.004(2)
C67 0.101(5) 0.084(4) 0.040(3) -0.043(3) 0.038(3) -0.009(2)
C68 0.126(6) 0.100(5) 0.042(3) -0.060(4) 0.043(4) -0.022(3)
C69 0.033(2) 0.029(2) 0.028(2) -0.0034(15) 0.016(2) -0.0017(13)
C70 0.025(2) 0.030(2) 0.032(2) 0.0003(14) 0.016(2) -0.0003(14)
C71 0.027(2) 0.031(2) 0.031(2) -0.0050(14) 0.014(2) -0.0032(14)
C72 0.030(2) 0.032(2) 0.034(2) 0.0002(15) 0.017(2) -0.0008(14)
C73 0.021(2) 0.037(2) 0.037(2) -0.0043(15) 0.014(2) -0.002(2)
C74 0.033(3) 0.050(2) 0.048(3) -0.003(2) 0.021(2) -0.002(2)
C75 0.029(2) 0.0198(14) 0.037(2) -0.0008(13) 0.016(2) 0.0018(13)
C76 0.036(2) 0.0220(15) 0.037(2) 0.0029(14) 0.017(2) 0.0012(14)
C77 0.032(2) 0.027(2) 0.037(2) -0.0009(14) 0.016(2) 0.0031(14)
C78 0.041(3) 0.025(2) 0.044(2) -0.003(2) 0.013(2) 0.004(2)
C79 0.059(3) 0.030(2) 0.048(3) -0.004(2) 0.026(2) 0.007(2)
C80 0.053(3) 0.036(2) 0.080(4) -0.007(2) 0.032(3) 0.010(2)
C57B 0.034(5) 0.027(3) 0.063(6) 0.004(3) 0.015(4) -0.004(3)
C58B 0.048(6) 0.048(5) 0.064(6) 0.001(4) 0.027(5) 0.004(4)
C59B 0.042(6) 0.035(4) 0.084(7) 0.006(4) 0.012(5) -0.013(4)
C57C 0.022(5) 0.023(4) 0.020(4) 0.002(3) -0.009(4) 0.001(3)
C58C 0.033(7) 0.047(6) 0.115(12) -0.008(5) 0.020(7) -0.047(7)
C59C 0.078(12) 0.051(8) 0.175(19) -0.017(8) 0.039(12) -0.027(10)
C60A 0.078(6) 0.201(10) 0.115(7) 0.041(6) 0.039(5) 0.059(7)
C61A 0.148(7) 0.061(4) 0.102(6) -0.005(4) 0.050(6) -0.019(4)
C62A 0.207(12) 0.170(10) 0.191(12) 0.072(9) 0.041(10) 0.060(8)
C63A 0.028(2) 0.036(2) 0.030(2) 0.006(2) 0.013(2) -0.0024(14)
C64A 0.027(2) 0.040(2) 0.028(2) 0.006(2) 0.013(2) -0.0013(15)
C65A 0.033(2) 0.041(2) 0.036(2) 0.007(2) 0.017(2) -0.003(2)
C66A 0.033(3) 0.047(2) 0.037(2) 0.007(2) 0.017(2) 0.002(2)
C67A 0.058(3) 0.063(3) 0.036(2) 0.012(2) 0.026(2) -0.002(2)
C68A 0.072(4) 0.079(3) 0.043(3) 0.025(3) 0.033(3) 0.009(2)
C69A 0.030(2) 0.030(2) 0.030(2) -0.0015(15) 0.016(2) 0.0006(14)
C70A 0.025(2) 0.035(2) 0.030(2) -0.0004(15) 0.013(2) 0.0016(15)
C71A 0.025(2) 0.038(2) 0.027(2) -0.001(2) 0.012(2) 0.0000(14)
C72A 0.029(2) 0.041(2) 0.031(2) -0.002(2) 0.015(2) -0.0001(15)
C73A 0.029(2) 0.050(2) 0.038(2) 0.006(2) 0.019(2) 0.000(2)
C74A 0.032(3) 0.061(3) 0.052(3) -0.006(2) 0.020(2) -0.010(2)
C75A 0.029(2) 0.0237(15) 0.036(2) -0.0039(14) 0.015(2) -0.0010(14)
C76A 0.031(2) 0.023(2) 0.035(2) -0.0054(14) 0.011(2) -0.0023(14)
C77A 0.035(2) 0.024(2) 0.034(2) -0.0027(14) 0.015(2) -0.0023(14)
C78A 0.046(3) 0.026(2) 0.045(2) -0.003(2) 0.017(2) -0.002(2)
C79A 0.078(4) 0.028(2) 0.050(3) 0.001(2) 0.035(3) -0.004(2)
C80A 0.061(3) 0.039(2) 0.083(4) 0.004(2) 0.040(3) -0.002(2)

loop_
_atom_site_label
_atom_site_fract_x
_atom_site_fract_y
_atom_site_fract_z
_atom_site_U_iso_or_equiv
_atom_site_thermal_displace_type
_atom_site_calc_flag
_atom_site_refinement_flags
_atom_site_occupancy
_atom_site_disorder_group
_atom_site_type_symbol
Ni1 0.23510(2) 0.252616(11) 0.48766(3) 0.02403(12) Uani d . 1 . Ni
N1 0.11084(15) 0.30584(7) 0.4816(2) 0.0255(7) Uani d . 1 . N
N2 0.14383(14) 0.24514(7) 0.4653(2) 0.0242(6) Uani d . 1 . N
N3 0.13364(14) 0.18009(7) 0.4472(2) 0.0266(7) Uani d . 1 . N
N4 0.24336(15) 0.20244(7) 0.4710(2) 0.0252(7) Uani d . 1 . N
N1A 0.35969(14) 0.19931(7) 0.4952(2) 0.0257(7) Uani d . 1 . N
N2A 0.32659(14) 0.26015(7) 0.5102(2) 0.0246(6) Uani d . 1 . N
N3A 0.33559(15) 0.32527(7) 0.5253(2) 0.0266(7) Uani d . 1 . N
N4A 0.22696(14) 0.30269(7) 0.5043(2) 0.0248(6) Uani d . 1 . N
C1 0.0975(2) 0.27156(9) 0.4597(2) 0.0255(8) Uani d . 1 . C
C2 0.0322(2) 0.25593(9) 0.4372(2) 0.0250(8) Uani d . 1 . C
C3 -0.0308(2) 0.27202(9) 0.4186(2) 0.0258(8) Uani d . 1 . C
C4 -0.0823(2) 0.24772(9) 0.4061(2) 0.0285(8) Uani d . 1 . C
H4 -0.1256(2) 0.25677(9) 0.3920(2) 0.034 Uiso calc R 1 . H
C5 -0.0719(2) 0.21035(9) 0.4138(2) 0.0273(8) Uani d . 1 . C
H5 -0.1081(2) 0.19534(9) 0.4079(2) 0.033 Uiso calc R 1 . H
C6 -0.0109(2) 0.19420(9) 0.4297(2) 0.0276(8) Uani d . 1 . C
C7 0.0413(2) 0.21833(9) 0.4384(2) 0.0262(8) Uani d . 1 . C
C8 0.1096(2) 0.21254(9) 0.4514(2) 0.0250(8) Uani d . 1 . C
C9 0.1952(2) 0.17611(8) 0.4538(2) 0.0239(8) Uani d . 1 . C
C10 0.2201(2) 0.14139(9) 0.4392(2) 0.0265(8) Uani d . 1 . C
C11 0.1909(2) 0.10678(9) 0.4199(2) 0.0276(8) Uani d . 1 . C
C12 0.2283(2) 0.08070(9) 0.4031(2) 0.0338(9) Uani d . 1 . C
H12 0.2111(2) 0.05704(9) 0.3906(2) 0.041 Uiso calc R 1 . H
C13 0.2904(2) 0.08831(9) 0.4041(2) 0.0332(9) Uani d . 1 . C
H13 0.3126(2) 0.06988(9) 0.3898(2) 0.040 Uiso calc R 1 . H
C14 0.3208(2) 0.12210(9) 0.4253(2) 0.0284(8) Uani d . 1 . C
C15 0.2834(2) 0.14815(8) 0.4450(2) 0.0249(8) Uani d . 1 . C
C16 0.2990(2) 0.18563(8) 0.4708(2) 0.0251(8) Uani d . 1 . C
C1A 0.3724(2) 0.23359(9) 0.5159(2) 0.0251(8) Uani d . 1 . C
C2A 0.4378(2) 0.24945(8) 0.5372(2) 0.0253(8) Uani d . 1 . C
C3A 0.5007(2) 0.23374(9) 0.5564(2) 0.0283(8) Uani d . 1 . C
C4A 0.5517(2) 0.25796(9) 0.5685(2) 0.0297(8) Uani d . 1 . C
H4A 0.5952(2) 0.24893(9) 0.5837(2) 0.036 Uiso calc R 1 . H
C5A 0.5414(2) 0.29527(9) 0.5591(2) 0.0281(8) Uani d . 1 . C
H5A 0.5776(2) 0.31020(9) 0.5648(2) 0.034 Uiso calc R 1 . H
C6A 0.4798(2) 0.31147(9) 0.5416(2) 0.0299(8) Uani d . 1 . C
C7A 0.4283(2) 0.28723(9) 0.5342(2) 0.0259(8) Uani d . 1 . C
C8A 0.3595(2) 0.29284(9) 0.5215(2) 0.0264(8) Uani d . 1 . C
C9A 0.2749(2) 0.32943(8) 0.5206(2) 0.0264(8) Uani d . 1 . C
C10A 0.2499(2) 0.36389(9) 0.5352(2) 0.0260(8) Uani d . 1 . C
C11A 0.2791(2) 0.39858(9) 0.5540(2) 0.0309(9) Uani d . 1 . C
C12A 0.2415(2) 0.42424(9) 0.5719(2) 0.0344(9) Uani d . 1 . C
H12A 0.2584(2) 0.44796(9) 0.5839(2) 0.041 Uiso calc R 1 . H
C13A 0.1800(2) 0.41668(9) 0.5729(2) 0.0315(9) Uani d . 1 . C
H13A 0.1580(2) 0.43509(9) 0.5875(2) 0.038 Uiso calc R 1 . H
C14A 0.1503(2) 0.38253(9) 0.5527(2) 0.0272(8) Uani d . 1 . C
C15A 0.1872(2) 0.35694(9) 0.5318(2) 0.0270(8) Uani d . 1 . C
C16A 0.1714(2) 0.31957(8) 0.5053(2) 0.0253(8) Uani d . 1 . C
C17 -0.0404(2) 0.31230(9) 0.4115(2) 0.0288(8) Uani d . 1 . C
H17A -0.0259(2) 0.32087(9) 0.3715(2) 0.035 Uiso calc R 1 . H
H17B -0.0104(2) 0.32315(9) 0.4622(2) 0.035 Uiso calc R 1 . H
C18 -0.1101(2) 0.32692(9) 0.3898(2) 0.0302(8) Uani d . 1 . C
H18A -0.1234(2) 0.32134(9) 0.4325(2) 0.036 Uiso calc R 1 . H
H18B -0.1417(2) 0.31490(9) 0.3415(2) 0.036 Uiso calc R 1 . H
C19 -0.1135(2) 0.36802(9) 0.3763(2) 0.0340(9) Uani d . 1 . C
H19A -0.0747(2) 0.37921(9) 0.4192(2) 0.041 Uiso calc R 1 . H
H19B -0.1099(2) 0.37288(9) 0.3265(2) 0.041 Uiso calc R 1 . H
C20 -0.1761(2) 0.38603(12) 0.3727(3) 0.0558(13) Uani d . 1 . C
H20A -0.1822(2) 0.37942(12) 0.4201(3) 0.067 Uiso calc R 1 . H
H20B -0.2147(2) 0.37689(12) 0.3264(3) 0.067 Uiso calc R 1 . H
C21 -0.1738(3) 0.42805(14) 0.3674(4) 0.083(2) Uani d . 1 . C
H21A -0.1306(3) 0.43662(14) 0.4073(4) 0.100 Uiso calc R 1 . H
H21B -0.1765(3) 0.43464(14) 0.3151(4) 0.100 Uiso calc R 1 . H
C22 -0.2273(4) 0.4468(2) 0.3793(5) 0.121(3) Uani d . 1 . C
H22A -0.2216(17) 0.4729(2) 0.377(4) 0.181 Uiso calc R 1 . H
H22B -0.2253(18) 0.4403(12) 0.4307(15) 0.181 Uiso calc R 1 . H
H22C -0.2702(4) 0.4398(12) 0.338(2) 0.181 Uiso calc R 1 . H
C23 -0.0001(2) 0.15374(9) 0.4393(2) 0.0293(8) Uani d . 1 . C
H23A 0.0456(2) 0.14932(9) 0.4789(2) 0.035 Uiso calc R 1 . H
H23B -0.0040(2) 0.14371(9) 0.3889(2) 0.035 Uiso calc R 1 . H
C24 -0.0477(2) 0.13312(10) 0.4641(2) 0.0354(9) Uani d . 1 . C
H24A -0.0935(2) 0.13784(10) 0.4252(2) 0.042 Uiso calc R 1 . H
H24B -0.0393(2) 0.10709(10) 0.4626(2) 0.042 Uiso calc R 1 . H
C25 -0.0423(2) 0.14253(10) 0.5461(2) 0.0404(10) Uani d . 1 . C
H25A -0.0775(2) 0.12970(10) 0.5546(2) 0.048 Uiso calc R 1 . H
H25B -0.0499(2) 0.16861(10) 0.5483(2) 0.048 Uiso calc R 1 . H
C26 0.0255(2) 0.13262(15) 0.6128(3) 0.0570(14) Uani d . 1 . C
H26A 0.0359(2) 0.10746(15) 0.6051(3) 0.068 Uiso calc R 1 . H
H26B 0.0597(2) 0.14807(15) 0.6081(3) 0.068 Uiso calc R 1 . H
C27 0.0303(3) 0.13624(15) 0.6933(3) 0.070(2) Uani d . 1 . C
H27A -0.0056(3) 0.12223(15) 0.6977(3) 0.084 Uiso calc R 1 . H
H27B 0.0243(3) 0.16175(15) 0.7035(3) 0.084 Uiso calc R 1 . H
C28 0.0982(3) 0.1228(2) 0.7561(3) 0.099(2) Uani d . 1 . C
H28A 0.0986(9) 0.1243(13) 0.8082(4) 0.148 Uiso calc R 1 . H
H28B 0.1336(4) 0.1378(9) 0.755(2) 0.148 Uiso calc R 1 . H
H44C 0.1050(11) 0.0978(5) 0.7450(17) 0.148 Uiso calc R 1 . H
C29 0.1249(2) 0.09700(9) 0.4199(2) 0.0335(9) Uani d . 1 . C
H29A 0.1075(2) 0.07506(9) 0.3880(2) 0.040 Uiso calc R 1 . H
H29B 0.0930(2) 0.11667(9) 0.3952(2) 0.040 Uiso calc R 1 . H
C30 0.1313(2) 0.09042(9) 0.5041(2) 0.0344(9) Uani d . 1 . C
H30A 0.1468(2) 0.11283(9) 0.5347(2) 0.041 Uiso calc R 1 . H
H30B 0.0869(2) 0.08494(9) 0.5010(2) 0.041 Uiso calc R 1 . H
C31 0.1782(2) 0.06003(9) 0.5481(2) 0.0400(10) Uani d . 1 . C
H31A 0.2234(2) 0.06623(9) 0.5549(2) 0.048 Uiso calc R 1 . H
H31B 0.1646(2) 0.03789(9) 0.5161(2) 0.048 Uiso calc R 1 . H
C32 0.1795(2) 0.05265(13) 0.6285(3) 0.0573(14) Uani d . 1 . C
H32A 0.2077(2) 0.07122(13) 0.6651(3) 0.069 Uiso calc R 1 1 H
H32B 0.1341(2) 0.05618(13) 0.6239(3) 0.069 Uiso calc R 1 1 H
C33B 0.2021(4) 0.0184(2) 0.6644(4) 0.040(2) Uani d P 0.640(9) 1 C
H33A 0.1712(4) -0.0004(2) 0.6322(4) 0.048 Uiso calc PR 0.640(9) 1 H
H33B 0.2020(4) 0.0182(2) 0.7168(4) 0.048 Uiso calc PR 0.640(9) 1 H
C34B 0.2727(3) 0.0095(2) 0.6732(4) 0.043(2) Uani d P 0.640(9) 1 C
H34A 0.2863(9) -0.0140(6) 0.699(2) 0.064 Uiso calc PR 0.640(9) 1 H
H34B 0.3037(5) 0.0279(7) 0.705(2) 0.064 Uiso calc PR 0.640(9) 1 H
H34C 0.2729(6) 0.0089(12) 0.6212(5) 0.064 Uiso calc PR 0.640(9) 1 H
C33C 0.2437(7) 0.0194(3) 0.6717(7) 0.041(3) Uiso d P 0.360(9) 2 C
H33C 0.2866(7) 0.0321(3) 0.6899(7) 0.049 Uiso calc PR 0.360(9) 2 H
H33D 0.2403(7) 0.0101(3) 0.7191(7) 0.049 Uiso calc PR 0.360(9) 2 H
C34C 0.2473(8) -0.0134(4) 0.6236(9) 0.066(5) Uani d P 0.360(9) 2 C
H34D 0.283(3) -0.0296(13) 0.6574(17) 0.098 Uiso calc PR 0.360(9) 2 H
H34E 0.257(5) -0.0053(4) 0.580(4) 0.098 Uiso calc PR 0.360(9) 2 H
H34F 0.2049(18) -0.0261(15) 0.603(5) 0.098 Uiso calc PR 0.360(9) 2 H
C35 0.3859(2) 0.13097(9) 0.4222(2) 0.0288(8) Uani d . 1 . C
H35A 0.4194(2) 0.13515(9) 0.4765(2) 0.035 Uiso calc R 1 . H
H35B 0.3804(2) 0.15380(9) 0.3931(2) 0.035 Uiso calc R 1 . H
C36 0.4132(2) 0.10269(9) 0.3842(2) 0.0326(9) Uani d . 1 . C
H36A 0.3780(2) 0.09536(9) 0.3330(2) 0.039 Uiso calc R 1 . H
H36B 0.4273(2) 0.08117(9) 0.4183(2) 0.039 Uiso calc R 1 . H
C37 0.4725(2) 0.11778(9) 0.3722(2) 0.0342(9) Uani d . 1 . C
H37A 0.4559(2) 0.13521(9) 0.3283(2) 0.041 Uiso calc R 1 . H
H37B 0.5017(2) 0.13097(9) 0.4201(2) 0.041 Uiso calc R 1 . H
C38 0.5136(2) 0.08905(10) 0.3543(3) 0.0371(10) Uani d . 1 . C
H38A 0.5285(2) 0.07098(10) 0.3969(3) 0.044 Uiso calc R 1 . H
H38B 0.4850(2) 0.07665(10) 0.3050(3) 0.044 Uiso calc R 1 . H
C39 0.5742(2) 0.10406(12) 0.3462(3) 0.0514(12) Uani d . 1 . C
H39A 0.6012(2) 0.11821(12) 0.3937(3) 0.062 Uiso calc R 1 . H
H39B 0.5594(2) 0.12043(12) 0.3005(3) 0.062 Uiso calc R 1 . H
C40 0.6173(3) 0.07412(14) 0.3356(3) 0.065(2) Uani d . 1 . C
H40A 0.6576(9) 0.0847(2) 0.336(2) 0.098 Uiso calc R 1 . H
H40B 0.5925(7) 0.0618(6) 0.2855(10) 0.098 Uiso calc R 1 . H
H40C 0.6293(14) 0.0568(5) 0.3787(11) 0.098 Uiso calc R 1 . H
C17A 0.5106(2) 0.19339(9) 0.5632(2) 0.0302(8) Uani d . 1 . C
H17C 0.4804(2) 0.18256(9) 0.5125(2) 0.036 Uiso calc R 1 . H
H17D 0.4965(2) 0.18465(9) 0.6034(2) 0.036 Uiso calc R 1 . H
C18A 0.5806(2) 0.17901(10) 0.5843(2) 0.0324(9) Uani d . 1 . C
H18C 0.6122(2) 0.19086(10) 0.6328(2) 0.039 Uiso calc R 1 . H
H18D 0.5936(2) 0.18491(10) 0.5415(2) 0.039 Uiso calc R 1 . H
C19A 0.5838(2) 0.13799(10) 0.5967(2) 0.0356(9) Uani d . 1 . C
H19C 0.5845(2) 0.13281(10) 0.6486(2) 0.043 Uiso calc R 1 . H
H19D 0.5433(2) 0.12702(10) 0.5562(2) 0.043 Uiso calc R 1 . H
C20A 0.6444(2) 0.12047(12) 0.5927(4) 0.063(2) Uani d . 1 . C
H20C 0.6847(2) 0.12857(12) 0.6382(4) 0.075 Uiso calc R 1 . H
H20D 0.6477(2) 0.12878(12) 0.5445(4) 0.075 Uiso calc R 1 . H
C21A 0.6422(3) 0.07774(14) 0.5923(4) 0.078(2) Uani d . 1 . C
H21C 0.6480(3) 0.06905(14) 0.6446(4) 0.093 Uiso calc R 1 . H
H21D 0.5984(3) 0.06950(14) 0.5532(4) 0.093 Uiso calc R 1 . H
C22A 0.6970(3) 0.0617(2) 0.5725(4) 0.089(2) Uani d . 1 . C
H22D 0.6923(14) 0.0355(2) 0.568(3) 0.133 Uiso calc R 1 . H
H22E 0.7404(3) 0.0679(10) 0.6140(14) 0.133 Uiso calc R 1 . H
H22F 0.6930(14) 0.0715(9) 0.5224(13) 0.133 Uiso calc R 1 . H
C23A 0.4688(2) 0.35161(9) 0.5271(2) 0.0318(9) Uani d . 1 . C
H23C 0.4716(2) 0.36305(9) 0.5759(2) 0.038 Uiso calc R 1 . H
H23D 0.4233(2) 0.35540(9) 0.4862(2) 0.038 Uiso calc R 1 . H
C24A 0.5171(2) 0.37097(10) 0.5013(2) 0.0384(10) Uani d . 1 . C
H24C 0.5624(2) 0.36828(10) 0.5433(2) 0.046 Uiso calc R 1 . H
H24D 0.5064(2) 0.39691(10) 0.4960(2) 0.046 Uiso calc R 1 . H
C25A 0.5167(2) 0.35749(12) 0.4233(2) 0.0474(12) Uani d . 1 . C
H25C 0.5497(2) 0.37160(12) 0.4128(2) 0.057 Uiso calc R 1 . H
H25D 0.5317(2) 0.33218(12) 0.4306(2) 0.057 Uiso calc R 1 . H
C26A 0.4506(3) 0.35953(14) 0.3504(3) 0.0643(15) Uani d . 1 . C
H26C 0.4546(3) 0.34561(14) 0.3079(3) 0.077 Uiso calc R 1 . H
H26D 0.4165(3) 0.34757(14) 0.3627(3) 0.077 Uiso calc R 1 . H
C27A 0.4266(3) 0.3958(2) 0.3203(3) 0.073(2) Uani d . 1 . C
H27C 0.4608(3) 0.4082(2) 0.3092(3) 0.087 Uiso calc R 1 . H
H27D 0.4203(3) 0.4095(2) 0.3616(3) 0.087 Uiso calc R 1 . H
C28A 0.3605(3) 0.3958(2) 0.2446(4) 0.100(2) Uani d . 1 . C
H28D 0.3486(13) 0.4206(2) 0.2262(16) 0.150 Uiso calc R 1 . H
H28E 0.3254(6) 0.3853(12) 0.2560(8) 0.150 Uiso calc R 1 . H
H28F 0.3658(8) 0.3817(11) 0.2037(10) 0.150 Uiso calc R 1 . H
C29A 0.3435(2) 0.40912(9) 0.5512(2) 0.0351(9) Uani d . 1 . C
H29C 0.3754(2) 0.38906(9) 0.5717(2) 0.042 Uiso calc R 1 . H
H29D 0.3624(2) 0.43014(9) 0.5857(2) 0.042 Uiso calc R 1 . H
C30A 0.3347(2) 0.41845(10) 0.4675(2) 0.0353(9) Uani d . 1 . C
H30C 0.3182(2) 0.39695(10) 0.4338(2) 0.042 Uiso calc R 1 . H
H30D 0.3783(2) 0.42471(10) 0.4692(2) 0.042 Uiso calc R 1 . H
C31A 0.2863(2) 0.44992(10) 0.4299(2) 0.0376(10) Uani d . 1 . C
H31C 0.2424(2) 0.44321(10) 0.4269(2) 0.045 Uiso calc R 1 . H
H31D 0.3020(2) 0.47104(10) 0.4650(2) 0.045 Uiso calc R 1 . H
C32A 0.2779(2) 0.46092(11) 0.3476(2) 0.0489(12) Uani d . 1 . C
H32C 0.3217(2) 0.46706(11) 0.3496(2) 0.059 Uiso calc R 1 . H
H32D 0.2600(2) 0.44035(11) 0.3114(2) 0.059 Uiso calc R 1 . H
C33A 0.2315(2) 0.49305(11) 0.3160(3) 0.0539(13) Uani d . 1 . C
H133C 0.2508(2) 0.51368(11) 0.3516(3) 0.065 Uiso calc R 1 . H
H133D 0.1889(2) 0.48714(11) 0.3176(3) 0.065 Uiso calc R 1 . H
C34A 0.2177(3) 0.50466(13) 0.2324(3) 0.076(2) Uani d . 1 . C
H134D 0.1943(17) 0.5277(5) 0.2207(9) 0.113 Uiso calc R 1 . H
H134E 0.1903(17) 0.4865(5) 0.1951(3) 0.113 Uiso calc R 1 . H
H134F 0.2596(3) 0.5072(10) 0.2279(7) 0.113 Uiso calc R 1 . H
C35A 0.0854(2) 0.37338(9) 0.5556(2) 0.0305(8) Uani d . 1 . C
H35C 0.0915(2) 0.35065(9) 0.5851(2) 0.037 Uiso calc R 1 . H
H35D 0.0523(2) 0.36876(9) 0.5013(2) 0.037 Uiso calc R 1 . H
C36A 0.0563(2) 0.40121(9) 0.5922(2) 0.0346(9) Uani d . 1 . C
H36C 0.0419(2) 0.42261(9) 0.5579(2) 0.042 Uiso calc R 1 . H
H36D 0.0908(2) 0.40886(9) 0.6437(2) 0.042 Uiso calc R 1 . H
C37A -0.0031(2) 0.38560(9) 0.6033(2) 0.0321(9) Uani d . 1 . C
H37C -0.0312(2) 0.37179(9) 0.5558(2) 0.039 Uiso calc R 1 . H
H37D 0.0134(2) 0.36873(9) 0.6481(2) 0.039 Uiso calc R 1 . H
C38A -0.0456(2) 0.41431(9) 0.6180(3) 0.0373(10) Uani d . 1 . C
H38C -0.0176(2) 0.42786(9) 0.6659(3) 0.045 Uiso calc R 1 . H
H38D -0.0614(2) 0.43139(9) 0.5735(3) 0.045 Uiso calc R 1 . H
C39A -0.1052(2) 0.39929(11) 0.6278(3) 0.0455(11) Uani d . 1 . C
H39C -0.0896(2) 0.38332(11) 0.6742(3) 0.055 Uiso calc R 1 . H
H39D -0.1322(2) 0.38469(11) 0.5812(3) 0.055 Uiso calc R 1 . H
C40A -0.1485(2) 0.42902(14) 0.6380(3) 0.0644(15) Uani d . 1 . C
H40D -0.1239(7) 0.4414(6) 0.6879(10) 0.097 Uiso calc R 1 . H
H40E -0.1887(8) 0.4184(2) 0.638(2) 0.097 Uiso calc R 1 . H
H40F -0.1607(14) 0.4462(5) 0.5946(11) 0.097 Uiso calc R 1 . H
Ni2 0.01436(2) -0.209738(10) 0.76256(3) 0.02302(11) Uani d . 1 . Ni
N5 0.01534(15) -0.11945(7) 0.7659(2) 0.0298(7) Uani d . 1 . N
N6 0.07714(14) -0.17371(7) 0.7691(2) 0.0249(6) Uani d . 1 . N
N7 0.17293(14) -0.21002(7) 0.7850(2) 0.0247(7) Uani d . 1 . N
N8 0.07950(15) -0.24574(7) 0.7787(2) 0.0247(6) Uani d . 1 . N
N6A -0.04781(14) -0.17374(7) 0.7580(2) 0.0254(7) Uani d . 1 . N
N7A -0.14481(14) -0.20993(7) 0.7384(2) 0.0241(6) Uani d . 1 . N
N8A -0.05161(15) -0.24571(7) 0.7446(2) 0.0254(7) Uani d . 1 . N
N9 0.01394(15) -0.29990(7) 0.7619(2) 0.0239(6) Uani d . 1 . N
C41 0.0658(2) -0.13674(8) 0.7612(2) 0.0276(8) Uani d . 1 . C
C42 0.1192(2) -0.11850(9) 0.7495(2) 0.0282(8) Uani d . 1 . C
C43 0.1290(2) -0.08213(9) 0.7351(2) 0.0350(9) Uani d . 1 . C
C44 0.1865(2) -0.07513(10) 0.7249(3) 0.0448(11) Uani d . 1 . C
H44 0.1946(2) -0.05123(10) 0.7137(3) 0.054 Uiso calc R 1 . H
C45 0.2323(2) -0.10164(10) 0.7304(2) 0.0379(10) Uani d . 1 . C
H45 0.2702(2) -0.09505(10) 0.7228(2) 0.045 Uiso calc R 1 . H
C46 0.2246(2) -0.13784(9) 0.7468(2) 0.0313(9) Uani d . 1 . C
C47 0.1659(2) -0.14548(9) 0.7551(2) 0.0279(8) Uani d . 1 . C
C48 0.1391(2) -0.17936(8) 0.7701(2) 0.0250(8) Uani d . 1 . C
C49 0.1456(2) -0.24086(8) 0.7928(2) 0.0227(7) Uani d . 1 . C
C50 0.1815(2) -0.27519(8) 0.8127(2) 0.0238(7) Uani d . 1 . C
C51 0.2480(2) -0.28427(8) 0.8300(2) 0.0245(8) Uani d . 1 . C
C52 0.2642(2) -0.32051(9) 0.8471(2) 0.0288(8) Uani d . 1 . C
H52 0.3078(2) -0.32807(9) 0.8582(2) 0.035 Uiso calc R 1 . H
C53 0.2185(2) -0.34639(9) 0.8489(2) 0.0291(8) Uani d . 1 . C
H53 0.2329(2) -0.37049(9) 0.8619(2) 0.035 Uiso calc R 1 . H
C54 0.1530(2) -0.33777(8) 0.8320(2) 0.0266(8) Uani d . 1 . C
C55 0.1348(2) -0.30123(8) 0.8111(2) 0.0239(7) Uani d . 1 . C
C56 0.0713(2) -0.28246(8) 0.7850(2) 0.0231(8) Uani d . 1 . C
C41A -0.0353(2) -0.13687(8) 0.7696(2) 0.0273(8) Uani d . 1 . C
C42A -0.0891(2) -0.11895(9) 0.7807(2) 0.0329(9) Uani d . 1 . C
C43A -0.0972(2) -0.08291(10) 0.7997(3) 0.0488(12) Uani d . 1 . C
C44A -0.1548(2) -0.07594(10) 0.8089(3) 0.0469(12) Uani d . 1 . C
H44A -0.1619(2) -0.05232(10) 0.8228(3) 0.056 Uiso calc R 1 . H
C45A -0.2024(2) -0.10215(10) 0.7988(2) 0.0368(10) Uani d . 1 . C
H45A -0.2412(2) -0.09543(10) 0.8043(2) 0.044 Uiso calc R 1 . H
C46A -0.1953(2) -0.13814(9) 0.7806(2) 0.0305(9) Uani d . 1 . C
C47A -0.1364(2) -0.14572(9) 0.7717(2) 0.0290(8) Uani d . 1 . C
C48A -0.1099(2) -0.17925(8) 0.7554(2) 0.0278(8) Uani d . 1 . C
C49A -0.1174(2) -0.24057(8) 0.7304(2) 0.0229(7) Uani d . 1 . C
C50A -0.1536(2) -0.27495(8) 0.7099(2) 0.0227(7) Uani d . 1 . C
C51A -0.2199(2) -0.28408(9) 0.6931(2) 0.0263(8) Uani d . 1 . C
C52A -0.2362(2) -0.32052(9) 0.6775(2) 0.0287(8) Uani d . 1 . C
H52A -0.2798(2) -0.32807(9) 0.6670(2) 0.034 Uiso calc R 1 . H
C53A -0.1902(2) -0.34638(9) 0.6769(2) 0.0284(8) Uani d . 1 . C
H53A -0.2045(2) -0.37053(9) 0.6643(2) 0.034 Uiso calc R 1 . H
C54A -0.1244(2) -0.33791(8) 0.6941(2) 0.0260(8) Uani d . 1 . C
C55A -0.1069(2) -0.30114(8) 0.7127(2) 0.0265(8) Uani d . 1 . C
C56A -0.0436(2) -0.28257(8) 0.7384(2) 0.0213(7) Uani d . 1 . C
C57 0.0841(2) -0.05132(10) 0.7322(3) 0.0477(12) Uani d . 1 . C
H57A 0.1116(2) -0.03143(10) 0.7646(3) 0.057 Uiso calc R 1 . H
H57B 0.0546(2) -0.05926(10) 0.7563(3) 0.057 Uiso calc R 1 . H
C58 0.0418(2) -0.03705(13) 0.6510(3) 0.0610(14) Uani d . 1 . C
H58A 0.0100(2) -0.05588(13) 0.6204(3) 0.073 Uiso calc R 1 . H
H58B 0.0704(2) -0.03171(13) 0.6242(3) 0.073 Uiso calc R 1 . H
C59 0.0031(3) -0.00278(13) 0.6518(3) 0.082(2) Uani d . 1 . C
H59A 0.0338(3) 0.01641(13) 0.6825(3) 0.098 Uiso calc R 1 3 H
H59B -0.0280(3) -0.00784(13) 0.6754(3) 0.098 Uiso calc R 1 3 H
C60B -0.0363(4) 0.0091(2) 0.5624(5) 0.047(3) Uani d P 0.499(8) 3 C
H60A -0.0049(4) 0.0131(2) 0.5386(5) 0.056 Uiso calc PR 0.499(8) 3 H
H60B -0.0677(4) -0.0100(2) 0.5324(5) 0.056 Uiso calc PR 0.499(8) 3 H
C61B -0.0746(5) 0.0444(2) 0.5591(7) 0.073(4) Uani d P 0.499(8) 3 C
H61A -0.0426(5) 0.0633(2) 0.5890(7) 0.088 Uiso calc PR 0.499(8) 3 H
H61B -0.0974(5) 0.0525(2) 0.5039(7) 0.088 Uiso calc PR 0.499(8) 3 H
C62B -0.1240(13) 0.0400(5) 0.5917(16) 0.179(12) Uani d P 0.499(8) 3 C
H62A -0.163(4) 0.055(4) 0.561(7) 0.269 Uiso calc PR 0.499(8) 3 H
H62B -0.105(4) 0.048(5) 0.647(4) 0.269 Uiso calc PR 0.499(8) 3 H
H62C -0.137(7) 0.0147(9) 0.589(10) 0.269 Uiso calc PR 0.499(8) 3 H
C60C -0.0475(6) 0.0155(3) 0.5876(8) 0.082(5) Uani d P 0.501(8) 4 C
H60C -0.0728(6) -0.0037(3) 0.5506(8) 0.099 Uiso calc PR 0.501(8) 4 H
H60D -0.0239(6) 0.0287(3) 0.5615(8) 0.099 Uiso calc PR 0.501(8) 4 H
C61C -0.1011(6) 0.0425(3) 0.5886(7) 0.061(4) Uani d P 0.501(8) 4 C
H61C -0.0782(6) 0.0627(3) 0.6236(7) 0.074 Uiso calc PR 0.501(8) 4 H
H61D -0.1278(6) 0.0301(3) 0.6117(7) 0.074 Uiso calc PR 0.501(8) 4 H
C62C -0.1471(5) 0.0575(2) 0.5107(6) 0.061(3) Uani d P 0.501(8) 4 C
H62D -0.176(2) 0.0756(13) 0.5182(7) 0.091 Uiso calc PR 0.501(8) 4 H
H62E -0.174(2) 0.0381(4) 0.4774(15) 0.091 Uiso calc PR 0.501(8) 4 H
H62F -0.1214(5) 0.0686(16) 0.4854(19) 0.091 Uiso calc PR 0.501(8) 4 H
C63 0.2769(2) -0.16513(10) 0.7523(2) 0.0344(9) Uani d . 1 . C
H63A 0.2848(2) -0.18136(10) 0.7970(2) 0.041 Uiso calc R 1 . H
H63B 0.3187(2) -0.15228(10) 0.7636(2) 0.041 Uiso calc R 1 . H
C64 0.2588(2) -0.18796(10) 0.6779(2) 0.0326(9) Uani d . 1 . C
H64A 0.2942(2) -0.20592(10) 0.6880(2) 0.039 Uiso calc R 1 . H
H64B 0.2175(2) -0.20121(10) 0.6673(2) 0.039 Uiso calc R 1 . H
C65 0.2492(2) -0.16647(11) 0.6042(2) 0.0377(10) Uani d . 1 . C
H65A 0.2128(2) -0.14907(11) 0.5926(2) 0.045 Uiso calc R 1 . H
H65B 0.2900(2) -0.15268(11) 0.6148(2) 0.045 Uiso calc R 1 . H
C66 0.2333(2) -0.19025(11) 0.5319(2) 0.0425(11) Uani d . 1 . C
H66A 0.2678(2) -0.20900(11) 0.5452(2) 0.051 Uiso calc R 1 . H
H66B 0.1906(2) -0.20247(11) 0.5188(2) 0.051 Uiso calc R 1 . H
C67 0.2293(3) -0.16993(15) 0.4599(3) 0.072(2) Uani d . 1 . C
H67A 0.2696(3) -0.15509(15) 0.4749(3) 0.086 Uiso calc R 1 . H
H67B 0.1909(3) -0.15346(15) 0.4422(3) 0.086 Uiso calc R 1 . H
C68 0.2225(3) -0.1941(2) 0.3916(3) 0.087(2) Uani d . 1 . C
H68A 0.225(2) -0.1795(2) 0.3497(11) 0.131 Uiso calc R 1 . H
H68B 0.1797(10) -0.2065(9) 0.3716(17) 0.131 Uiso calc R 1 . H
H68C 0.2583(13) -0.2118(8) 0.4095(7) 0.131 Uiso calc R 1 . H
C69 0.2974(2) -0.25657(9) 0.8291(2) 0.0287(8) Uani d . 1 . C
H69A 0.3008(2) -0.23763(9) 0.8676(2) 0.034 Uiso calc R 1 . H
H69B 0.2790(2) -0.24521(9) 0.7766(2) 0.034 Uiso calc R 1 . H
C70 0.3677(2) -0.26958(9) 0.8474(2) 0.0277(8) Uani d . 1 . C
H70A 0.3658(2) -0.28719(9) 0.8071(2) 0.033 Uiso calc R 1 . H
H70B 0.3864(2) -0.28185(9) 0.8989(2) 0.033 Uiso calc R 1 . H
C71 0.4133(2) -0.23828(9) 0.8491(2) 0.0293(8) Uani d . 1 . C
H71A 0.3943(2) -0.22625(9) 0.7973(2) 0.035 Uiso calc R 1 . H
H71B 0.4141(2) -0.22056(9) 0.8886(2) 0.035 Uiso calc R 1 . H
C72 0.4846(2) -0.24915(9) 0.8680(2) 0.0309(8) Uani d . 1 . C
H72A 0.4848(2) -0.26499(9) 0.8259(2) 0.037 Uiso calc R 1 . H
H72B 0.5030(2) -0.26286(9) 0.9178(2) 0.037 Uiso calc R 1 . H
C73 0.5286(2) -0.21607(9) 0.8757(2) 0.0314(9) Uani d . 1 . C
H73A 0.5087(2) -0.20191(9) 0.8267(2) 0.038 Uiso calc R 1 . H
H73B 0.5292(2) -0.20073(9) 0.9189(2) 0.038 Uiso calc R 1 . H
C74 0.60015(14) -0.22562(7) 0.8918(3) 0.0427(10) Uani d . 1 . C
H74A 0.6255(2) -0.20352(7) 0.8970(5) 0.064 Uiso calc R 1 . H
H74B 0.60022(15) -0.2399(2) 0.8481(2) 0.064 Uiso calc R 1 . H
H74C 0.62038(14) -0.23952(14) 0.9405(2) 0.064 Uiso calc R 1 . H
C75 0.10340(14) -0.36455(7) 0.8364(2) 0.0281(8) Uani d R 1 . C
H75A 0.06705(14) -0.36706(7) 0.7832(2) 0.034 Uiso calc R 1 . H
H75B 0.08413(14) -0.35423(7) 0.8705(2) 0.034 Uiso calc R 1 . H
C76 0.1292(2) -0.40235(8) 0.8671(2) 0.0310(9) Uani d . 1 . C
H76A 0.1409(2) -0.41496(8) 0.8285(2) 0.037 Uiso calc R 1 . H
H76B 0.1698(2) -0.40032(8) 0.9168(2) 0.037 Uiso calc R 1 . H
C77 0.0774(2) -0.42430(9) 0.8815(2) 0.0319(9) Uani d . 1 . C
H77A 0.0359(2) -0.42450(9) 0.8326(2) 0.038 Uiso calc R 1 . H
H77B 0.0680(2) -0.41213(9) 0.9224(2) 0.038 Uiso calc R 1 . H
C78 0.0977(2) -0.46333(9) 0.9072(2) 0.0389(10) Uani d . 1 . C
H78A 0.1414(2) -0.46335(9) 0.9530(2) 0.047 Uiso calc R 1 . H
H78B 0.1024(2) -0.47634(9) 0.8641(2) 0.047 Uiso calc R 1 . H
C79 0.0478(2) -0.48350(10) 0.9292(2) 0.0443(11) Uani d . 1 . C
H79A 0.0666(2) -0.50722(10) 0.9511(2) 0.053 Uiso calc R 1 . H
H79B 0.0418(2) -0.46988(10) 0.9708(2) 0.053 Uiso calc R 1 . H
C80 -0.0195(2) -0.48913(9) 0.8608(3) 0.0551(13) Uani d . 1 . C
H80A -0.0413(2) -0.46585(10) 0.8433(4) 0.083 Uiso calc R 1 . H
H80B -0.0468(3) -0.5044(2) 0.8777(4) 0.083 Uiso calc R 1 . H
H80C -0.0138(2) -0.5008(2) 0.8175(4) 0.083 Uiso calc R 1 . H
C57B -0.0567(2) -0.05058(9) 0.7888(4) 0.043(2) Uani d PR 0.573(7) 5 C
H57C -0.0269(2) -0.05934(9) 0.7658(4) 0.052 Uiso calc PR 0.573(7) 5 H
H57D -0.0874(2) -0.03285(9) 0.7521(4) 0.052 Uiso calc PR 0.573(7) 5 H
C58B -0.0157(4) -0.0325(2) 0.8683(5) 0.052(2) Uani d P 0.573(7) 5 C
H58C 0.0137(4) -0.0506(2) 0.9050(5) 0.063 Uiso calc PR 0.573(7) 5 H
H58D -0.0459(4) -0.0235(2) 0.8903(5) 0.063 Uiso calc PR 0.573(7) 5 H
C59B 0.0272(4) -0.0007(2) 0.8624(6) 0.059(3) Uani d P 0.573(7) 5 C
H59C 0.0568(4) -0.0095(2) 0.8393(6) 0.071 Uiso calc PR 0.573(7) 5 H
H59D -0.0022(4) 0.0178(2) 0.8267(6) 0.071 Uiso calc PR 0.573(7) 5 H
C57C -0.0400(4) -0.0564(2) 0.8294(5) 0.028(2) Uani d P 0.427(7) 6 C
H57E -0.0295(4) -0.0497(2) 0.7851(5) 0.034 Uiso calc PR 0.427(7) 6 H
H57F -0.0007(4) -0.0685(2) 0.8692(5) 0.034 Uiso calc PR 0.427(7) 6 H
C58C -0.0524(6) -0.0216(3) 0.8659(9) 0.069(5) Uani d P 0.427(7) 6 C
H58E -0.0978(6) -0.0133(3) 0.8322(9) 0.083 Uiso calc PR 0.427(7) 6 H
H58F -0.0513(6) -0.0279(3) 0.9175(9) 0.083 Uiso calc PR 0.427(7) 6 H
C59C -0.0067(8) 0.0093(4) 0.8779(12) 0.106(7) Uani d P 0.427(7) 6 C
H59E -0.0085(8) 0.0139(4) 0.8252(12) 0.127 Uiso calc PR 0.427(7) 6 H
H59F -0.0296(8) 0.0299(4) 0.8887(12) 0.127 Uiso calc PR 0.427(7) 6 H
C60A 0.0640(4) 0.0145(3) 0.9324(5) 0.132(3) Uani d . 1 . C
H60E 0.0902(4) -0.0042(3) 0.9702(5) 0.159 Uiso calc R 1 5 H
H60F 0.0347(4) 0.0260(3) 0.9531(5) 0.159 Uiso calc R 1 5 H
C61A 0.1149(4) 0.0454(2) 0.9230(4) 0.105(3) Uani d . 1 . C
H61E 0.1445(4) 0.0333(2) 0.9036(4) 0.126 Uiso calc R 1 . H
H61F 0.0881(4) 0.0631(2) 0.8829(4) 0.126 Uiso calc R 1 . H
C62A 0.1534(6) 0.0637(3) 0.9912(7) 0.204(5) Uani d . 1 . C
H62G 0.177(4) 0.0833(18) 0.9791(12) 0.306 Uiso calc R 1 . H
H62H 0.186(4) 0.0471(7) 1.029(3) 0.306 Uiso calc R 1 . H
H62I 0.1251(8) 0.074(2) 1.014(3) 0.306 Uiso calc R 1 . H
C63A -0.2484(2) -0.16538(9) 0.7714(2) 0.0311(8) Uani d . 1 . C
H63C -0.2551(2) -0.18120(9) 0.7264(2) 0.037 Uiso calc R 1 . H
H63D -0.2905(2) -0.15255(9) 0.7591(2) 0.037 Uiso calc R 1 . H
C64A -0.2320(2) -0.18883(10) 0.8449(2) 0.0310(8) Uani d . 1 . C
H64C -0.2665(2) -0.20756(10) 0.8320(2) 0.037 Uiso calc R 1 . H
H64D -0.1894(2) -0.20115(10) 0.8576(2) 0.037 Uiso calc R 1 . H
C65A -0.2271(2) -0.16856(10) 0.9184(2) 0.0359(9) Uani d . 1 . C
H65C -0.2690(2) -0.15550(10) 0.9058(2) 0.043 Uiso calc R 1 . H
H65D -0.1912(2) -0.15058(10) 0.9333(2) 0.043 Uiso calc R 1 . H
C66A -0.2134(2) -0.19366(11) 0.9888(2) 0.0383(10) Uani d . 1 . C
H66C -0.2424(2) -0.21498(11) 0.9703(2) 0.046 Uiso calc R 1 . H
H66D -0.1670(2) -0.20208(11) 1.0096(2) 0.046 Uiso calc R 1 . H
C67A -0.2247(2) -0.17601(13) 1.0550(2) 0.0506(12) Uani d . 1 . C
H67C -0.2704(2) -0.16653(13) 1.0336(2) 0.061 Uiso calc R 1 . H
H67D -0.1941(2) -0.15538(13) 1.0752(2) 0.061 Uiso calc R 1 . H
C68A -0.2144(3) -0.20114(14) 1.1230(3) 0.0614(14) Uani d . 1 . C
H68D -0.2251(16) -0.1885(3) 1.1617(10) 0.092 Uiso calc R 1 . H
H68E -0.1681(5) -0.2090(7) 1.1477(13) 0.092 Uiso calc R 1 . H
H68F -0.2432(12) -0.2221(5) 1.1034(4) 0.092 Uiso calc R 1 . H
C69A -0.2698(2) -0.25609(9) 0.6937(2) 0.0287(8) Uani d . 1 . C
H69C -0.2513(2) -0.24427(9) 0.7457(2) 0.034 Uiso calc R 1 . H
H69D -0.2742(2) -0.23748(9) 0.6542(2) 0.034 Uiso calc R 1 . H
C70A -0.3390(2) -0.26992(9) 0.6771(2) 0.0297(8) Uani d . 1 . C
H70C -0.3358(2) -0.28719(9) 0.7185(2) 0.036 Uiso calc R 1 . H
H70D -0.3575(2) -0.28278(9) 0.6262(2) 0.036 Uiso calc R 1 . H
C71A -0.3860(2) -0.23893(9) 0.6744(2) 0.0300(8) Uani d . 1 . C
H71C -0.3670(2) -0.22618(9) 0.7253(2) 0.036 Uiso calc R 1 . H
H71D -0.3883(2) -0.22164(9) 0.6334(2) 0.036 Uiso calc R 1 . H
C72A -0.4566(2) -0.25088(10) 0.6575(2) 0.0324(9) Uani d . 1 . C
H72C -0.4749(2) -0.26504(10) 0.6083(2) 0.039 Uiso calc R 1 . H
H72D -0.4551(2) -0.26661(10) 0.7006(2) 0.039 Uiso calc R 1 . H
C73A -0.5022(2) -0.21891(11) 0.6495(2) 0.0374(10) Uani d . 1 . C
H73C -0.4832(2) -0.20460(11) 0.6985(2) 0.045 Uiso calc R 1 . H
H73D -0.5038(2) -0.20337(11) 0.6061(2) 0.045 Uiso calc R 1 . H
C74A -0.5728(2) -0.22975(12) 0.6337(3) 0.0479(11) Uani d . 1 . C
H74D -0.5992(4) -0.20815(13) 0.6293(17) 0.072 Uiso calc R 1 . H
H74E -0.5719(2) -0.2446(7) 0.6771(9) 0.072 Uiso calc R 1 . H
H74F -0.5925(5) -0.2434(7) 0.5847(9) 0.072 Uiso calc R 1 . H
C75A -0.0752(2) -0.36541(8) 0.6910(2) 0.0290(8) Uani d . 1 . C
H75C -0.0398(2) -0.36822(8) 0.7447(2) 0.035 Uiso calc R 1 . H
H75D -0.0545(2) -0.35541(8) 0.6581(2) 0.035 Uiso calc R 1 . H
C76A -0.1020(2) -0.40308(8) 0.6594(2) 0.0309(9) Uani d . 1 . C
H76C -0.1141(2) -0.41573(8) 0.6976(2) 0.037 Uiso calc R 1 . H
H76D -0.1424(2) -0.40075(8) 0.6096(2) 0.037 Uiso calc R 1 . H
C77A -0.0500(2) -0.42507(8) 0.6452(2) 0.0309(9) Uani d . 1 . C
H77C -0.0096(2) -0.42668(8) 0.6950(2) 0.037 Uiso calc R 1 . H
H77D -0.0384(2) -0.41218(8) 0.6069(2) 0.037 Uiso calc R 1 . H
C78A -0.0726(2) -0.46339(9) 0.6145(2) 0.0397(10) Uani d . 1 . C
H78C -0.0776(2) -0.47750(9) 0.6562(2) 0.048 Uiso calc R 1 . H
H78D -0.1166(2) -0.46206(9) 0.5692(2) 0.048 Uiso calc R 1 . H
C79A -0.0245(2) -0.48323(10) 0.5889(3) 0.0495(12) Uani d . 1 . C
H79C -0.0452(2) -0.50602(10) 0.5630(3) 0.059 Uiso calc R 1 . H
H79D -0.0171(2) -0.46835(10) 0.5498(3) 0.059 Uiso calc R 1 . H
C80A 0.0423(2) -0.49154(12) 0.6570(3) 0.0576(13) Uani d . 1 . C
H80D 0.0691(7) -0.5059(7) 0.6378(5) 0.086 Uiso calc R 1 . H
H80E 0.0352(3) -0.5050(8) 0.6975(9) 0.086 Uiso calc R 1 . H
H80F 0.0653(7) -0.46902(12) 0.6793(13) 0.086 Uiso calc R 1 . H

loop_
_atom_type_symbol
_atom_type_description
_atom_type_scat_dispersion_real
_atom_type_scat_dispersion_imag
_atom_type_scat_source
Ni Ni 0.3393 1.1124 'International Tables Vol C Tables 4.2.6.8 and 6.1.1.4'
N N 0.0061 0.0033 'International Tables Vol C Tables 4.2.6.8 and 6.1.1.4'
C C 0.0033 0.0016 'International Tables Vol C Tables 4.2.6.8 and 6.1.1.4'
H H 0.0000 0.0000 'International Tables Vol C Tables 4.2.6.8 and 6.1.1.4'

loop_
_geom_angle_atom_site_label_1
_geom_angle_atom_site_label_2
_geom_angle_atom_site_label_3
_geom_angle
_geom_angle_publ_flag
N4A Ni1 N4 179.9(2) yes
N4A Ni1 N2 90.63(12) yes
N4 Ni1 N2 89.43(12) yes
N4A Ni1 N2A 89.31(12) yes
N4 Ni1 N2A 90.62(12) yes
N2 Ni1 N2A 179.92(15) yes
C16A N1 C1 122.1(3) ?
C8 N2 C1 105.6(3) ?
C8 N2 Ni1 127.8(2) ?
C1 N2 Ni1 126.7(2) ?
C9 N3 C8 121.2(3) ?
C9 N4 C16 106.6(3) ?
C9 N4 Ni1 127.4(2) ?
C16 N4 Ni1 125.9(2) ?
C1A N1A C16 121.8(3) ?
C8A N2A C1A 106.6(3) ?
C8A N2A Ni1 127.2(2) ?
C1A N2A Ni1 126.2(2) ?
C9A N3A C8A 121.4(3) ?
C9A N4A C16A 106.2(3) ?
C9A N4A Ni1 127.8(2) ?
C16A N4A Ni1 126.0(2) ?
N1 C1 N2 126.0(3) ?
N1 C1 C2 122.4(3) ?
N2 C1 C2 111.0(3) ?
C7 C2 C3 122.6(3) ?
C7 C2 C1 105.8(3) ?
C3 C2 C1 131.6(3) ?
C4 C3 C2 115.0(3) ?
C4 C3 C17 123.3(3) ?
C2 C3 C17 121.7(3) ?
C3 C4 C5 122.2(4) ?
C6 C5 C4 123.4(3) ?
C5 C6 C7 115.4(3) ?
C5 C6 C23 122.7(3) ?
C7 C6 C23 121.9(3) ?
C2 C7 C6 121.1(3) ?
C2 C7 C8 106.4(3) ?
C6 C7 C8 132.4(3) ?
N3 C8 N2 126.4(3) ?
N3 C8 C7 122.8(3) ?
N2 C8 C7 110.7(3) ?
N3 C9 N4 127.5(3) ?
N3 C9 C10 122.3(3) ?
N4 C9 C10 110.1(3) ?
C15 C10 C11 121.6(3) ?
C15 C10 C9 106.1(3) ?
C11 C10 C9 132.2(3) ?
C12 C11 C10 115.7(3) ?
C12 C11 C29 120.3(3) ?
C10 C11 C29 123.9(3) ?
C11 C12 C13 122.4(3) ?
C14 C13 C12 122.5(3) ?
C13 C14 C15 114.7(3) ?
C13 C14 C35 122.6(3) ?
C15 C14 C35 122.5(3) ?
C10 C15 C14 122.8(3) ?
C10 C15 C16 106.6(3) ?
C14 C15 C16 130.5(3) ?
N1A C16 N4 127.2(3) ?
N1A C16 C15 122.6(3) ?
N4 C16 C15 110.0(3) ?
N1A C1A N2A 126.8(3) ?
N1A C1A C2A 122.1(3) ?
N2A C1A C2A 110.5(3) ?
C7A C2A C3A 122.2(3) ?
C7A C2A C1A 105.9(3) ?
C3A C2A C1A 131.9(3) ?
C4A C3A C2A 115.3(3) ?
C4A C3A C17A 123.2(3) ?
C2A C3A C17A 121.5(3) ?
C3A C4A C5A 122.6(4) ?
C6A C5A C4A 123.1(3) ?
C5A C6A C7A 114.8(3) ?
C5A C6A C23A 122.1(3) ?
C7A C6A C23A 122.9(3) ?
C2A C7A C6A 121.6(3) ?
C2A C7A C8A 106.0(3) ?
C6A C7A C8A 132.4(3) ?
N3A C8A N2A 127.1(3) ?
N3A C8A C7A 122.4(3) ?
N2A C8A C7A 110.5(3) ?
N3A C9A N4A 126.6(3) ?
N3A C9A C10A 123.1(3) ?
N4A C9A C10A 110.3(3) ?
C15A C10A C11A 121.5(3) ?
C15A C10A C9A 106.4(3) ?
C11A C10A C9A 132.0(4) ?
C12A C11A C10A 114.9(3) ?
C12A C11A C29A 120.4(3) ?
C10A C11A C29A 124.6(3) ?
C11A C12A C13A 123.5(3) ?
C14A C13A C12A 121.7(3) ?
C13A C14A C15A 114.7(3) ?
C13A C14A C35A 122.8(3) ?
C15A C14A C35A 122.5(3) ?
C10A C15A C14A 123.4(3) ?
C10A C15A C16A 106.3(3) ?
C14A C15A C16A 130.2(3) ?
N1 C16A N4A 127.1(3) ?
N1 C16A C15A 122.6(3) ?
N4A C16A C15A 110.1(3) ?
C3 C17 C18 117.8(3) ?
C17 C18 C19 111.6(3) ?
C20 C19 C18 114.9(3) ?
C19 C20 C21 112.7(4) ?
C22 C21 C20 114.2(5) ?
C6 C23 C24 115.8(3) ?
C25 C24 C23 115.0(3) ?
C24 C25 C26 113.0(4) ?
C27 C26 C25 115.4(4) ?
C26 C27 C28 111.8(5) ?
C11 C29 C30 111.8(3) ?
C31 C30 C29 114.5(3) ?
C30 C31 C32 113.0(4) ?
C33B C32 C31 118.8(5) ?
C31 C32 C33C 104.3(6) ?
C32 C33B C34B 112.4(6) ?
C34C C33C C32 120.6(10) ?
C14 C35 C36 116.5(3) ?
C35 C36 C37 110.8(3) ?
C38 C37 C36 114.1(3) ?
C39 C38 C37 113.8(3) ?
C38 C39 C40 112.1(4) ?
C3A C17A C18A 117.6(3) ?
C17A C18A C19A 111.2(3) ?
C20A C19A C18A 113.5(3) ?
C19A C20A C21A 113.5(4) ?
C22A C21A C20A 111.1(5) ?
C6A C23A C24A 115.8(3) ?
C23A C24A C25A 115.2(3) ?
C26A C25A C24A 116.6(4) ?
C27A C26A C25A 116.4(4) ?
C26A C27A C28A 113.7(5) ?
C11A C29A C30A 112.5(3) ?
C29A C30A C31A 113.5(3) ?
C32A C31A C30A 115.2(4) ?
C33A C32A C31A 111.9(4) ?
C32A C33A C34A 115.3(5) ?
C14A C35A C36A 117.4(3) ?
C35A C36A C37A 111.1(3) ?
C38A C37A C36A 113.4(3) ?
C39A C38A C37A 114.0(3) ?
C38A C39A C40A 112.3(4) ?
N6A Ni2 N8 174.02(13) yes
N6A Ni2 N6 90.57(12) yes
N8 Ni2 N6 89.64(12) yes
N6A Ni2 N8A 89.56(12) yes
N8 Ni2 N8A 90.83(12) yes
N6 Ni2 N8A 174.15(13) yes
C41A N5 C41 121.9(3) ?
C48 N6 C41 106.6(3) ?
C48 N6 Ni2 126.5(2) ?
C41 N6 Ni2 126.3(3) ?
C48 N7 C49 120.9(3) ?
C56 N8 C49 106.2(3) ?
C56 N8 Ni2 125.8(2) ?
C49 N8 Ni2 127.8(2) ?
C48A N6A C41A 106.4(3) ?
C48A N6A Ni2 126.8(2) ?
C41A N6A Ni2 126.1(2) ?
C49A N7A C48A 120.5(3) ?
C49A N8A C56A 106.4(3) ?
C49A N8A Ni2 127.6(2) ?
C56A N8A Ni2 125.9(2) ?
C56 N9 C56A 121.9(3) ?
N5 C41 N6 126.1(3) ?
N5 C41 C42 123.4(3) ?
N6 C41 C42 110.5(3) ?
C43 C42 C47 121.5(3) ?
C43 C42 C41 132.2(4) ?
C47 C42 C41 106.3(3) ?
C44 C43 C42 115.4(4) ?
C44 C43 C57 119.2(3) ?
C42 C43 C57 125.4(4) ?
C45 C44 C43 122.9(3) ?
C44 C45 C46 122.8(4) ?
C45 C46 C47 114.9(4) ?
C45 C46 C63 119.6(3) ?
C47 C46 C63 125.5(3) ?
C46 C47 C42 122.5(3) ?
C46 C47 C48 131.7(3) ?
C42 C47 C48 105.8(3) ?
N7 C48 N6 127.2(3) ?
N7 C48 C47 122.2(3) ?
N6 C48 C47 110.6(3) ?
N7 C49 N8 125.9(3) ?
N7 C49 C50 123.3(3) ?
N8 C49 C50 110.7(3) ?
C55 C50 C51 122.2(3) ?
C55 C50 C49 105.8(3) ?
C51 C50 C49 132.0(3) ?
C52 C51 C50 115.1(3) ?
C52 C51 C69 122.9(3) ?
C50 C51 C69 122.1(3) ?
C51 C52 C53 123.1(4) ?
C54 C53 C52 122.3(3) ?
C53 C54 C55 115.5(3) ?
C53 C54 C75 123.7(3) ?
C55 C54 C75 120.8(3) ?
C50 C55 C54 121.7(3) ?
C50 C55 C56 106.3(3) ?
C54 C55 C56 132.0(3) ?
N9 C56 N8 126.4(3) ?
N9 C56 C55 122.4(3) ?
N8 C56 C55 110.7(3) ?
N5 C41A N6A 126.0(3) ?
N5 C41A C42A 123.5(3) ?
N6A C41A C42A 110.3(3) ?
C47A C42A C43A 122.0(4) ?
C47A C42A C41A 106.2(3) ?
C43A C42A C41A 131.8(4) ?
C44A C43A C42A 115.5(4) ?
C44A C43A C57C 120.5(5) ?
C42A C43A C57C 122.0(5) ?
C44A C43A C57B 119.1(4) ?
C42A C43A C57B 123.4(4) ?
C43A C44A C45A 122.9(4) ?
C44A C45A C46A 122.7(4) ?
C45A C46A C47A 115.0(3) ?
C45A C46A C63A 120.1(3) ?
C47A C46A C63A 124.9(3) ?
C42A C47A C46A 121.9(3) ?
C42A C47A C48A 106.2(3) ?
C46A C47A C48A 131.9(3) ?
N7A C48A N6A 127.4(3) ?
N7A C48A C47A 121.9(3) ?
N6A C48A C47A 110.7(3) ?
N7A C49A N8A 126.5(3) ?
N7A C49A C50A 123.1(3) ?
N8A C49A C50A 110.4(3) ?
C55A C50A C51A 121.9(3) ?
C55A C50A C49A 106.0(3) ?
C51A C50A C49A 132.1(3) ?
C52A C51A C50A 115.6(3) ?
C52A C51A C69A 122.3(3) ?
C50A C51A C69A 122.0(3) ?
C51A C52A C53A 122.4(3) ?
C54A C53A C52A 122.8(3) ?
C53A C54A C55A 115.1(3) ?
C53A C54A C75A 123.0(3) ?
C55A C54A C75A 121.9(3) ?
C50A C55A C54A 122.1(3) ?
C50A C55A C56A 106.4(3) ?
C54A C55A C56A 131.5(3) ?
N9 C56A N8A 126.0(3) ?
N9 C56A C55A 122.8(3) ?
N8A C56A C55A 110.7(3) ?
C43 C57 C58 115.1(4) ?
C57 C58 C59 113.1(5) ?
C60C C59 C58 129.1(6) ?
C58 C59 C60B 106.2(6) ?
C61B C60B C59 108.9(8) ?
C62B C61B C60B 112.6(10) ?
C59 C60C C61C 128.9(12) ?
C60C C61C C62C 115.9(12) ?
C46 C63 C64 114.3(3) ?
C65 C64 C63 114.6(3) ?
C66 C65 C64 113.1(3) ?
C67 C66 C65 114.1(4) ?
C66 C67 C68 113.9(4) ?
C51 C69 C70 117.5(3) ?
C69 C70 C71 111.8(3) ?
C72 C71 C70 114.7(3) ?
C71 C72 C73 111.6(3) ?
C74 C73 C72 113.7(3) ?
C54 C75 C76 117.1(3) ?
C77 C76 C75 111.3(3) ?
C76 C77 C78 114.6(3) ?
C77 C78 C79 113.3(4) ?
C80 C79 C78 114.1(3) ?
C58B C57B C43A 110.3(6) ?
C57B C58B C59B 113.2(7) ?
C60A C59B C58B 112.9(9) ?
C43A C57C C58C 115.3(7) ?
C59C C58C C57C 118.3(11) ?
C60A C59C C58C 131.5(14) ?
C59B C60A C61A 110.1(7) ?
C59C C60A C61A 125.8(9) ?
C62A C61A C60A 114.9(8) ?
C46A C63A C64A 113.7(3) ?
C65A C64A C63A 115.3(3) ?
C64A C65A C66A 112.8(3) ?
C67A C66A C65A 113.6(3) ?
C66A C67A C68A 113.9(4) ?
C70A C69A C51A 116.4(3) ?
C69A C70A C71A 111.6(3) ?
C72A C71A C70A 114.4(3) ?
C73A C72A C71A 112.2(3) ?
C74A C73A C72A 113.7(3) ?
C54A C75A C76A 117.3(3) ?
C77A C76A C75A 110.7(3) ?
C76A C77A C78A 114.1(3) ?
C79A C78A C77A 113.6(4) ?
C80A C79A C78A 113.4(4) ?

loop_
_geom_bond_atom_site_label_1
_geom_bond_atom_site_label_2
_geom_bond_distance
_geom_bond_publ_flag
Ni1 N4A 1.913(3) yes
Ni1 N4 1.917(3) yes
Ni1 N2 1.919(3) yes
Ni1 N2A 1.924(3) yes
N1 C16A 1.334(4) no
N1 C1 1.336(4) no
N2 C8 1.399(4) no
N2 C1 1.400(4) no
N3 C9 1.335(5) no
N3 C8 1.339(4) no
N4 C9 1.389(4) no
N4 C16 1.392(5) no
N1A C1A 1.330(4) no
N1A C16 1.335(5) no
N2A C8A 1.391(4) no
N2A C1A 1.395(4) no
N3A C9A 1.331(5) no
N3A C8A 1.335(4) no
N4A C9A 1.397(4) no
N4A C16A 1.398(5) no
C1 C2 1.456(5) no
C2 C7 1.414(4) no
C2 C3 1.430(5) no
C3 C4 1.403(5) no
C3 C17 1.513(5) no
C4 C5 1.408(5) no
C5 C6 1.400(5) no
C6 C7 1.426(5) no
C6 C23 1.524(5) no
C7 C8 1.455(5) no
C9 C10 1.480(4) no
C10 C15 1.395(5) no
C10 C11 1.421(5) no
C11 C12 1.402(5) no
C11 C29 1.519(5) no
C12 C13 1.410(6) no
C13 C14 1.405(5) no
C14 C15 1.428(5) no
C14 C35 1.518(5) no
C15 C16 1.470(4) no
C1A C2A 1.465(5) no
C2A C7A 1.420(4) no
C2A C3A 1.420(5) no
C3A C4A 1.395(5) no
C3A C17A 1.517(5) no
C4A C5A 1.407(5) no
C5A C6A 1.406(5) no
C6A C7A 1.422(5) no
C6A C23A 1.521(5) no
C7A C8A 1.468(5) no
C9A C10A 1.471(5) no
C10A C15A 1.400(5) no
C10A C11A 1.422(5) no
C11A C12A 1.405(5) no
C11A C29A 1.516(5) no
C12A C13A 1.410(5) no
C13A C14A 1.410(5) no
C14A C15A 1.421(5) no
C14A C35A 1.513(5) no
C15A C16A 1.470(4) no
C17 C18 1.532(5) no
C18 C19 1.548(5) no
C19 C20 1.527(6) no
C20 C21 1.571(7) no
C21 C22 1.483(8) no
C23 C24 1.536(5) no
C24 C25 1.537(6) no
C25 C26 1.547(6) no
C26 C27 1.481(7) no
C27 C28 1.556(8) no
C29 C30 1.551(5) no
C30 C31 1.526(5) no
C31 C32 1.528(6) no
C32 C33B 1.431(7) no
C32 C33C 1.804(14) no
C33B C34B 1.551(9) no
C33C C34C 1.54(2) no
C35 C36 1.538(5) no
C36 C37 1.543(5) no
C37 C38 1.537(5) no
C38 C39 1.532(6) no
C39 C40 1.542(6) no
C17A C18A 1.537(5) no
C18A C19A 1.543(5) no
C19A C20A 1.534(6) no
C20A C21A 1.592(7) no
C21A C22A 1.544(7) no
C23A C24A 1.540(5) no
C24A C25A 1.549(6) no
C25A C26A 1.532(6) no
C26A C27A 1.473(7) no
C27A C28A 1.557(7) no
C29A C30A 1.542(5) no
C30A C31A 1.546(5) no
C31A C32A 1.536(6) no
C32A C33A 1.528(6) no
C33A C34A 1.533(6) no
C35A C36A 1.535(5) no
C36A C37A 1.542(5) no
C37A C38A 1.531(5) no
C38A C39A 1.528(6) no
C39A C40A 1.535(6) no
Ni2 N6A 1.906(3) yes
Ni2 N8 1.906(3) yes
Ni2 N6 1.907(3) yes
Ni2 N8A 1.913(3) yes
N5 C41A 1.331(5) ?
N5 C41 1.333(5) ?
N6 C48 1.392(5) ?
N6 C41 1.397(4) ?
N7 C48 1.332(4) ?
N7 C49 1.338(4) ?
N8 C56 1.392(4) ?
N8 C49 1.397(5) ?
N6A C48A 1.382(5) ?
N6A C41A 1.400(4) ?
N7A C49A 1.333(4) ?
N7A C48A 1.343(4) ?
N8A C49A 1.392(5) ?
N8A C56A 1.396(4) ?
N9 C56 1.334(4) ?
N9 C56A 1.335(4) ?
C41 C42 1.468(5) ?
C42 C43 1.417(4) ?
C42 C47 1.421(5) ?
C43 C44 1.404(6) ?
C43 C57 1.510(6) ?
C44 C45 1.393(6) ?
C45 C46 1.410(5) ?
C46 C47 1.414(5) ?
C46 C63 1.518(5) ?
C47 C48 1.475(4) ?
C49 C50 1.471(4) ?
C50 C55 1.416(5) ?
C50 C51 1.421(5) ?
C51 C52 1.399(5) ?
C51 C69 1.514(5) ?
C52 C53 1.413(5) ?
C53 C54 1.398(5) ?
C54 C55 1.427(4) ?
C54 C75 1.520(4) ?
C55 C56 1.466(5) ?
C41A C42A 1.467(5) ?
C42A C47A 1.409(5) ?
C42A C43A 1.420(5) ?
C43A C44A 1.394(6) ?
C43A C57C 1.521(9) ?
C43A C57B 1.571(7) ?
C44A C45A 1.397(6) ?
C45A C46A 1.409(5) ?
C46A C47A 1.426(5) ?
C46A C63A 1.514(5) ?
C47A C48A 1.469(5) ?
C49A C50A 1.476(4) ?
C50A C55A 1.414(5) ?
C50A C51A 1.417(5) ?
C51A C52A 1.404(5) ?
C51A C69A 1.530(5) ?
C52A C53A 1.413(5) ?
C53A C54A 1.400(5) ?
C54A C55A 1.426(4) ?
C54A C75A 1.522(5) ?
C55A C56A 1.460(5) ?
C57 C58 1.511(6) ?
C58 C59 1.545(7) ?
C59 C60C 1.429(14) ?
C59 C60B 1.596(10) ?
C60B C61B 1.554(13) ?
C61B C62B 1.48(2) ?
C60C C61C 1.57(2) ?
C61C C62C 1.50(2) ?
C63 C64 1.539(5) ?
C64 C65 1.536(5) ?
C65 C66 1.534(5) ?
C66 C67 1.522(6) ?
C67 C68 1.523(7) ?
C69 C70 1.538(5) ?
C70 C71 1.540(5) ?
C71 C72 1.530(5) ?
C72 C73 1.545(5) ?
C73 C74 1.537(5) ?
C75 C76 1.538(4) ?
C76 C77 1.533(5) ?
C77 C78 1.538(5) ?
C78 C79 1.539(6) ?
C79 C80 1.522(6) ?
C57B C58B 1.540(10) ?
C58B C59B 1.556(12) ?
C59B C60A 1.345(11) ?
C57C C58C 1.546(12) ?
C58C C59C 1.49(2) ?
C59C C60A 1.48(2) ?
C60A C61A 1.680(10) ?
C61A C62A 1.383(12) ?
C63A C64A 1.543(5) ?
C64A C65A 1.539(5) ?
C65A C66A 1.542(5) ?
C66A C67A 1.522(6) ?
C67A C68A 1.523(6) ?
C69A C70A 1.531(5) ?
C70A C71A 1.547(5) ?
C71A C72A 1.536(5) ?
C72A C73A 1.534(5) ?
C73A C74A 1.529(6) ?
C75A C76A 1.543(4) ?
C76A C77A 1.535(5) ?
C77A C78A 1.542(5) ?
C78A C79A 1.542(6) ?
C79A C80A 1.530(6) ?
